data_7713329
loop_
_publ_author_name
'Dutta, Biswarup'
'Guizouarn, Thierry'
'Pointillart, Fabrice'
'Kotrle, Kamil'
'Herchel, Radovan'
'Ray, Debashis'

_publ_section_title
;
 Lanthanoid Coordination Prompts Unusually Distorted Pseudo-Octahedral
 NiII Coordination in Heterodinuclear Ni-Ln Complexes: Synthesis,
 Structure and Understanding of Magnetic Behaviour through Experiment and
 Computation
;
_journal_name_full 'Dalton Transactions'
_journal_paper_doi 10.1039/D3DT01387A
_journal_year 2023
_chemical_formula_moiety 'C30 H28 Gd N5 Ni O13 S2, 0.5(O)'
_chemical_formula_sum 'C30 H28 Gd N5 Ni O13.5 S2'
_chemical_formula_weight 955.13
_space_group_crystal_system monoclinic
_space_group_IT_number 14
_space_group_name_Hall '-P 2yn'
_space_group_name_H-M_alt 'P 1 21/n 1'
_atom_sites_solution_hydrogens geom
_audit_creation_date 2022-03-09
_audit_creation_method
;
Olex2 1.2
(compiled 2018.05.29 svn.r3508 for OlexSys, GUI svn.r5506)
;
_audit_update_record
;
2022-03-30 deposited with the CCDC.	2023-06-30 downloaded from the CCDC.
;
_cell_angle_alpha 90
_cell_angle_beta 92.083(11)
_cell_angle_gamma 90
_cell_formula_units_Z 4
_cell_length_a 9.1623(13)
_cell_length_b 21.061(3)
_cell_length_c 18.972(3)
_cell_measurement_reflns_used 9806
_cell_measurement_temperature 296(2)
_cell_measurement_theta_max 25.015
_cell_measurement_theta_min 2.357
_cell_volume 3658.6(9)
_computing_cell_refinement 'SAINT V8.38A (?, 2016)'
_computing_data_reduction 'SAINT V8.38A (?, 2016)'
_computing_molecular_graphics 'Olex2 (Dolomanov et al., 2009)'
_computing_publication_material 'Olex2 (Dolomanov et al., 2009)'
_computing_structure_refinement 'XL (Sheldrick, 2008)'
_computing_structure_solution 'SHELXT 2014/5 (Sheldrick, 2014)'
_diffrn_ambient_temperature 296.15
_diffrn_measured_fraction_theta_full 0.998
_diffrn_measured_fraction_theta_max 0.998
_diffrn_measurement_device_type 'CCD area detector'
_diffrn_measurement_method '\f and \w scans'
_diffrn_radiation_type MoK\a
_diffrn_radiation_wavelength 0.71073
_diffrn_reflns_av_R_equivalents 0.0234
_diffrn_reflns_av_unetI/netI 0.0182
_diffrn_reflns_Laue_measured_fraction_full 0.998
_diffrn_reflns_Laue_measured_fraction_max 0.998
_diffrn_reflns_limit_h_max 10
_diffrn_reflns_limit_h_min -10
_diffrn_reflns_limit_k_max 25
_diffrn_reflns_limit_k_min -25
_diffrn_reflns_limit_l_max 22
_diffrn_reflns_limit_l_min -17
_diffrn_reflns_number 31250
_diffrn_reflns_point_group_measured_fraction_full 0.998
_diffrn_reflns_point_group_measured_fraction_max 0.998
_diffrn_reflns_theta_full 25.025
_diffrn_reflns_theta_max 25.025
_diffrn_reflns_theta_min 2.212
_diffrn_source 'fine focus sealed tube'
_exptl_absorpt_coefficient_mu 2.496
_exptl_absorpt_correction_T_max 0.7452
_exptl_absorpt_correction_T_min 0.5463
_exptl_absorpt_correction_type multi-scan
_exptl_absorpt_process_details
;
SADABS-2016/2 (Bruker,2016/2) was used for absorption correction.
wR2(int) was 0.0971 before and 0.0390 after correction.
The Ratio of minimum to maximum transmission is 0.7331.
The \l/2 correction factor is Not present.
;
_exptl_crystal_colour green
_exptl_crystal_density_diffrn 1.733
_exptl_crystal_description block
_exptl_crystal_F_000 1900.0
_refine_diff_density_max 0.925
_refine_diff_density_min -0.356
_refine_diff_density_rms 0.069
_refine_ls_extinction_method none
_refine_ls_goodness_of_fit_ref 1.043
_refine_ls_hydrogen_treatment constr
_refine_ls_matrix_type full
_refine_ls_number_parameters 482
_refine_ls_number_reflns 6452
_refine_ls_number_restraints 0
_refine_ls_restrained_S_all 1.043
_refine_ls_R_factor_all 0.0251
_refine_ls_R_factor_gt 0.0230
_refine_ls_shift/su_max 0.001
_refine_ls_shift/su_mean 0.000
_refine_ls_structure_factor_coef Fsqd
_refine_ls_weighting_details 'w=1/[\s^2^(Fo^2^)+(0.0397P)^2^+3.2862P] where P=(Fo^2^+2Fc^2^)/3'
_refine_ls_weighting_scheme calc
_refine_ls_wR_factor_gt 0.0697
_refine_ls_wR_factor_ref 0.0716
_reflns_Friedel_coverage 0.000
_reflns_number_gt 5976
_reflns_number_total 6463
_reflns_threshold_expression 'I > 2\s(I)'
_cod_data_source_file d3dt01387a2.cif
_cod_data_source_block biswarup_0m_a_CCDC4
_cod_original_cell_volume 3658.6(10)
_cod_original_formula_sum 'C30 H28 Gd N5 Ni O13 S2, 0.5(O)'
_cod_database_code 7713329
_shelx_shelxl_version_number 2017/1
_shelx_space_group_comment
;
The symmetry employed for this shelxl refinement is uniquely defined
by the following loop, which should always be used as a source of
symmetry information in preference to the above space-group names.
They are only intended as comments.
;
_olex2_refinement_description
;
1. Fixed Uiso
 At 1.2 times of:
  All C(H) groups
 At 1.5 times of:
  All C(H,H,H) groups
2. Others
 Fixed Sof: O1W(0.5)
3.a Aromatic/amide H refined with riding coordinates:
 C23(H23), C8(H8), C20(H20), C18(H18), C19(H19), C5(H5), C25(H25), C28(H28),
 C3(H3), C4(H4), C13(H13), C10(H10), C26(H26), C27(H27), C11(H11), C12(H12)
3.b Idealised Me refined as rotating group:
 C15(H15A,H15B,H15C), C30(H30A,H30B,H30C), C22(H22A,H22B,H22C), C7(H7A,H7B,H7C)
;
_olex2_submission_special_instructions 'No special instructions were received'

loop_
_space_group_symop_operation_xyz
'x, y, z'
'-x+1/2, y+1/2, -z+1/2'
'-x, -y, -z'
'x-1/2, -y-1/2, z-1/2'

loop_
_atom_site_label
_atom_site_type_symbol
_atom_site_fract_x
_atom_site_fract_y
_atom_site_fract_z
_atom_site_U_iso_or_equiv
_atom_site_adp_type
_atom_site_occupancy
_atom_site_site_symmetry_order
_atom_site_calc_flag
_atom_site_refinement_flags_posn
_atom_site_refinement_flags_adp
_atom_site_refinement_flags_occupancy
_atom_site_disorder_assembly
_atom_site_disorder_group
Gd1 Gd 0.41039(2) 0.25143(2) 0.51801(2) 0.03757(7) Uani 1 1 d . . . . .
Ni1 Ni 0.36662(4) 0.35936(2) 0.65268(2) 0.03418(9) Uani 1 1 d . . . . .
S1 S 0.11140(7) 0.39582(3) 0.61236(4) 0.04010(16) Uani 1 1 d . . . . .
S2 S 0.61326(8) 0.36010(4) 0.71870(4) 0.04743(18) Uani 1 1 d . . . . .
O3 O 0.3208(2) 0.26809(9) 0.63170(10) 0.0363(4) Uani 1 1 d . . . . .
O1 O 0.4622(2) 0.35421(10) 0.55950(10) 0.0407(4) Uani 1 1 d . . . . .
O4 O 0.1694(2) 0.18668(10) 0.55583(11) 0.0468(5) Uani 1 1 d . . . . .
O8 O 0.5469(2) 0.19039(12) 0.42819(12) 0.0589(6) Uani 1 1 d . . . . .
O2 O 0.6635(2) 0.30984(13) 0.47927(11) 0.0563(6) Uani 1 1 d . . . . .
O13 O 0.1801(2) 0.30076(11) 0.47738(12) 0.0558(5) Uani 1 1 d . . . . .
O5 O 0.6310(3) 0.21834(14) 0.58656(13) 0.0646(6) Uani 1 1 d . . . . .
N2 N 0.3138(2) 0.34669(11) 0.75376(11) 0.0380(5) Uani 1 1 d . . . . .
O11 O 0.3629(3) 0.31968(13) 0.41186(12) 0.0627(6) Uani 1 1 d . . . . .
O10 O 0.3149(3) 0.18200(13) 0.41970(13) 0.0637(7) Uani 1 1 d . . . . .
O7 O 0.4656(3) 0.14762(13) 0.57436(15) 0.0679(7) Uani 1 1 d . . . . .
N1 N 0.3765(3) 0.45548(11) 0.64728(13) 0.0432(5) Uani 1 1 d . . . . .
N5 N 0.2272(3) 0.32693(14) 0.42216(16) 0.0590(7) Uani 1 1 d . . . . .
C16 C 0.2108(3) 0.23905(12) 0.66323(15) 0.0341(6) Uani 1 1 d . . . . .
N4 N 0.4375(3) 0.16754(14) 0.39565(14) 0.0551(7) Uani 1 1 d . . . . .
C21 C 0.1287(3) 0.19380(13) 0.62474(15) 0.0383(6) Uani 1 1 d . . . . .
O9 O 0.4480(3) 0.13517(16) 0.34311(15) 0.0869(9) Uani 1 1 d . . . . .
C23 C 0.2376(3) 0.30051(13) 0.77660(14) 0.0399(6) Uani 1 1 d . . . . .
H23 H 0.224018 0.298398 0.824883 0.048 Uiso 1 1 calc R . . . .
C17 C 0.1718(3) 0.25179(12) 0.73307(16) 0.0374(6) Uani 1 1 d . . . . .
C1 C 0.5697(3) 0.39441(15) 0.54383(14) 0.0426(7) Uani 1 1 d . . . . .
C24 C 0.3869(3) 0.38952(14) 0.80200(14) 0.0425(6) Uani 1 1 d . . . . .
O12 O 0.1487(4) 0.35692(17) 0.38204(19) 0.1019(11) Uani 1 1 d . . . . .
N3 N 0.5898(3) 0.16285(19) 0.59822(19) 0.0776(10) Uani 1 1 d . . . . .
C2 C 0.5798(3) 0.45670(15) 0.56938(16) 0.0480(7) Uani 1 1 d . . . . .
C8 C 0.4709(3) 0.48575(15) 0.61223(17) 0.0504(8) Uani 1 1 d . . . . .
H8 H 0.469388 0.529853 0.614530 0.060 Uiso 1 1 calc R . . . .
C29 C 0.5332(3) 0.40117(14) 0.78957(15) 0.0455(7) Uani 1 1 d . . . . .
C20 C 0.0141(3) 0.16142(14) 0.65415(18) 0.0491(7) Uani 1 1 d . . . . .
H20 H -0.040168 0.132268 0.627324 0.059 Uiso 1 1 calc R . . . .
C18 C 0.0580(3) 0.21629(15) 0.76303(16) 0.0480(7) Uani 1 1 d . . . . .
H18 H 0.036046 0.222881 0.809937 0.058 Uiso 1 1 calc R . . . .
C6 C 0.6791(3) 0.37263(17) 0.49961(15) 0.0497(8) Uani 1 1 d . . . . .
C19 C -0.0194(3) 0.17275(15) 0.72413(18) 0.0536(8) Uani 1 1 d . . . . .
H19 H -0.094986 0.150478 0.744289 0.064 Uiso 1 1 calc R . . . .
C14 C 0.1224(3) 0.46206(14) 0.66985(16) 0.0474(7) Uani 1 1 d . . . . .
C9 C 0.2616(3) 0.48833(14) 0.68021(17) 0.0477(7) Uani 1 1 d . . . . .
C15 C -0.0461(3) 0.35411(17) 0.64297(18) 0.0529(8) Uani 1 1 d . . . . .
H15A H -0.040500 0.351683 0.693523 0.079 Uiso 1 1 calc GR . . . .
H15B H -0.048409 0.312009 0.623573 0.079 Uiso 1 1 calc GR . . . .
H15C H -0.133222 0.376440 0.628098 0.079 Uiso 1 1 calc GR . . . .
C5 C 0.7920(3) 0.4113(2) 0.48010(18) 0.0633(10) Uani 1 1 d . . . . .
H5 H 0.862538 0.396105 0.450350 0.076 Uiso 1 1 calc R . . . .
C25 C 0.3181(4) 0.42117(17) 0.85569(17) 0.0608(9) Uani 1 1 d . . . . .
H25 H 0.220691 0.413293 0.864710 0.073 Uiso 1 1 calc R . . . .
C28 C 0.6104(4) 0.44520(16) 0.83026(19) 0.0609(9) Uani 1 1 d . . . . .
H28 H 0.708132 0.453246 0.822027 0.073 Uiso 1 1 calc R . . . .
C3 C 0.6968(4) 0.49636(18) 0.5488(2) 0.0648(10) Uani 1 1 d . . . . .
H3 H 0.702953 0.537971 0.564998 0.078 Uiso 1 1 calc R . . . .
C4 C 0.7997(4) 0.4734(2) 0.5054(2) 0.0724(12) Uani 1 1 d . . . . .
H4 H 0.876065 0.499582 0.492400 0.087 Uiso 1 1 calc R . . . .
C30 C 0.6374(4) 0.28095(19) 0.75440(19) 0.0644(9) Uani 1 1 d . . . . .
H30A H 0.694411 0.283077 0.797813 0.097 Uiso 1 1 calc GR . . . .
H30B H 0.687037 0.255005 0.721237 0.097 Uiso 1 1 calc GR . . . .
H30C H 0.543701 0.262773 0.763084 0.097 Uiso 1 1 calc GR . . . .
C13 C 0.0041(4) 0.49003(19) 0.7009(2) 0.0704(10) Uani 1 1 d . . . . .
H13 H -0.089174 0.473335 0.693630 0.084 Uiso 1 1 calc R . . . .
C22 C 0.0774(5) 0.1468(2) 0.5124(2) 0.0837(14) Uani 1 1 d . . . . .
H22A H 0.091254 0.103311 0.526271 0.126 Uiso 1 1 calc GR . . . .
H22B H 0.102077 0.151770 0.463958 0.126 Uiso 1 1 calc GR . . . .
H22C H -0.022789 0.158523 0.517803 0.126 Uiso 1 1 calc GR . . . .
O6 O 0.6664(4) 0.1253(2) 0.6315(3) 0.164(2) Uani 1 1 d . . . . .
C10 C 0.2820(5) 0.54196(17) 0.7221(2) 0.0719(11) Uani 1 1 d . . . . .
H10 H 0.374608 0.559429 0.728903 0.086 Uiso 1 1 calc R . . . .
C26 C 0.3990(5) 0.46502(19) 0.8957(2) 0.0779(12) Uani 1 1 d . . . . .
H26 H 0.354551 0.486635 0.931857 0.094 Uiso 1 1 calc R . . . .
C27 C 0.5414(5) 0.47698(18) 0.8830(2) 0.0739(11) Uani 1 1 d . . . . .
H27 H 0.592674 0.506873 0.910156 0.089 Uiso 1 1 calc R . . . .
C7 C 0.7933(4) 0.2801(3) 0.4546(2) 0.0842(14) Uani 1 1 d . . . . .
H7A H 0.808189 0.292807 0.406817 0.126 Uiso 1 1 calc GR . . . .
H7B H 0.782497 0.234764 0.456588 0.126 Uiso 1 1 calc GR . . . .
H7C H 0.875775 0.292730 0.483924 0.126 Uiso 1 1 calc GR . . . .
C11 C 0.1639(6) 0.5690(2) 0.7533(3) 0.0953(16) Uani 1 1 d . . . . .
H11 H 0.176972 0.604789 0.781538 0.114 Uiso 1 1 calc R . . . .
C12 C 0.0264(6) 0.5434(2) 0.7431(3) 0.0938(15) Uani 1 1 d . . . . .
H12 H -0.052499 0.561979 0.764673 0.113 Uiso 1 1 calc R . . . .
O1W O 0.9259(15) 0.4891(6) 0.9707(8) 0.215(7) Uani 0.5 1 d . . P . .

loop_
_atom_site_aniso_label
_atom_site_aniso_U_11
_atom_site_aniso_U_22
_atom_site_aniso_U_33
_atom_site_aniso_U_23
_atom_site_aniso_U_13
_atom_site_aniso_U_12
Gd1 0.03303(10) 0.05377(11) 0.02623(9) -0.00306(5) 0.00523(6) -0.00073(5)
Ni1 0.03736(19) 0.03778(18) 0.02774(17) 0.00145(13) 0.00598(13) -0.00719(14)
S1 0.0364(3) 0.0481(4) 0.0358(3) 0.0004(3) 0.0003(3) -0.0016(3)
S2 0.0371(4) 0.0636(5) 0.0414(4) 0.0027(3) -0.0006(3) -0.0001(3)
O3 0.0370(10) 0.0405(9) 0.0322(10) -0.0020(8) 0.0130(8) -0.0098(8)
O1 0.0355(10) 0.0543(12) 0.0327(10) 0.0030(8) 0.0090(8) -0.0137(8)
O4 0.0459(11) 0.0523(12) 0.0426(11) -0.0100(9) 0.0075(9) -0.0148(9)
O8 0.0435(12) 0.0861(17) 0.0475(12) -0.0187(12) 0.0079(10) -0.0030(11)
O2 0.0336(11) 0.0918(18) 0.0443(12) 0.0016(11) 0.0129(9) -0.0056(11)
O13 0.0429(12) 0.0672(14) 0.0572(13) 0.0026(11) 0.0023(10) 0.0021(10)
O5 0.0518(14) 0.0846(18) 0.0567(14) 0.0160(13) -0.0079(11) -0.0117(13)
N2 0.0411(12) 0.0429(12) 0.0302(11) -0.0013(9) 0.0052(9) -0.0011(10)
O11 0.0600(15) 0.0863(18) 0.0421(12) 0.0107(12) 0.0063(11) 0.0009(13)
O10 0.0438(13) 0.0935(18) 0.0542(13) -0.0247(13) 0.0068(11) -0.0019(12)
O7 0.0473(14) 0.0733(16) 0.0825(18) 0.0155(14) -0.0051(12) -0.0053(12)
N1 0.0425(13) 0.0415(13) 0.0447(13) 0.0059(10) -0.0096(11) -0.0071(10)
N5 0.0557(18) 0.0612(17) 0.0591(17) 0.0027(14) -0.0114(14) 0.0027(14)
C16 0.0323(14) 0.0335(13) 0.0370(14) 0.0048(10) 0.0096(11) -0.0005(10)
N4 0.0518(16) 0.0731(18) 0.0410(14) -0.0135(13) 0.0089(12) -0.0064(14)
C21 0.0346(14) 0.0379(14) 0.0430(15) 0.0006(11) 0.0081(11) -0.0009(11)
O9 0.0759(18) 0.119(2) 0.0667(17) -0.0520(17) 0.0228(14) -0.0153(16)
C23 0.0419(15) 0.0499(16) 0.0286(13) 0.0035(11) 0.0106(11) 0.0022(12)
C17 0.0368(15) 0.0409(15) 0.0353(15) 0.0065(10) 0.0109(12) -0.0010(10)
C1 0.0324(14) 0.0617(18) 0.0336(14) 0.0196(13) -0.0028(11) -0.0128(12)
C24 0.0527(17) 0.0434(15) 0.0310(13) -0.0006(11) -0.0016(12) 0.0015(13)
O12 0.090(2) 0.109(3) 0.105(3) 0.039(2) -0.0316(19) 0.0164(19)
N3 0.0509(18) 0.102(3) 0.078(2) 0.041(2) -0.0106(16) -0.0057(18)
C2 0.0365(15) 0.0566(18) 0.0503(17) 0.0252(14) -0.0074(13) -0.0115(13)
C8 0.0492(17) 0.0426(16) 0.0581(19) 0.0156(14) -0.0166(15) -0.0127(13)
C29 0.0511(17) 0.0454(16) 0.0394(15) 0.0014(12) -0.0079(13) 0.0010(13)
C20 0.0402(16) 0.0431(15) 0.064(2) 0.0006(14) 0.0081(14) -0.0097(13)
C18 0.0493(17) 0.0513(17) 0.0449(16) 0.0094(13) 0.0214(13) -0.0024(14)
C6 0.0342(15) 0.079(2) 0.0355(15) 0.0213(15) -0.0004(12) -0.0098(14)
C19 0.0450(17) 0.0522(18) 0.065(2) 0.0091(15) 0.0226(15) -0.0095(14)
C14 0.0519(18) 0.0470(16) 0.0432(16) -0.0021(13) -0.0014(13) 0.0083(13)
C9 0.0534(18) 0.0393(15) 0.0497(17) 0.0005(13) -0.0067(14) 0.0041(13)
C15 0.0363(16) 0.066(2) 0.0564(19) 0.0108(16) 0.0008(14) -0.0024(14)
C5 0.0329(16) 0.103(3) 0.0539(19) 0.035(2) 0.0039(14) -0.0101(17)
C25 0.073(2) 0.067(2) 0.0435(17) -0.0128(16) 0.0060(16) 0.0051(18)
C28 0.066(2) 0.0539(19) 0.060(2) 0.0002(16) -0.0241(17) -0.0026(16)
C3 0.0450(19) 0.063(2) 0.084(3) 0.0380(19) -0.0168(18) -0.0207(16)
C4 0.0356(17) 0.095(3) 0.086(3) 0.052(2) -0.0028(17) -0.0225(18)
C30 0.069(2) 0.068(2) 0.055(2) -0.0033(17) -0.0103(17) 0.0215(19)
C13 0.058(2) 0.075(2) 0.078(3) -0.017(2) 0.0018(19) 0.0156(18)
C22 0.090(3) 0.100(3) 0.061(2) -0.027(2) 0.012(2) -0.051(3)
O6 0.082(2) 0.171(4) 0.234(5) 0.137(4) -0.058(3) -0.024(2)
C10 0.083(3) 0.0478(19) 0.084(3) -0.0126(18) -0.020(2) 0.0014(18)
C26 0.107(4) 0.069(2) 0.057(2) -0.0257(19) -0.005(2) 0.018(2)
C27 0.095(3) 0.055(2) 0.070(2) -0.0169(18) -0.028(2) 0.005(2)
C7 0.042(2) 0.133(4) 0.079(3) -0.040(3) 0.0174(19) -0.009(2)
C11 0.114(4) 0.067(3) 0.103(3) -0.040(3) -0.018(3) 0.022(3)
C12 0.097(4) 0.085(3) 0.100(3) -0.037(3) 0.005(3) 0.033(3)
O1W 0.249(18) 0.150(10) 0.248(19) 0.088(12) 0.043(12) 0.050(11)

loop_
_atom_type_symbol
_atom_type_description
_atom_type_scat_dispersion_real
_atom_type_scat_dispersion_imag
_atom_type_scat_source
C C 0.0033 0.0016 'International Tables Vol C Tables 4.2.6.8 and 6.1.1.4'
H H 0.0000 0.0000 'International Tables Vol C Tables 4.2.6.8 and 6.1.1.4'
Gd Gd -0.1653 3.9035 'International Tables Vol C Tables 4.2.6.8 and 6.1.1.4'
N N 0.0061 0.0033 'International Tables Vol C Tables 4.2.6.8 and 6.1.1.4'
Ni Ni 0.3393 1.1124 'International Tables Vol C Tables 4.2.6.8 and 6.1.1.4'
O O 0.0106 0.0060 'International Tables Vol C Tables 4.2.6.8 and 6.1.1.4'
S S 0.1246 0.1234 'International Tables Vol C Tables 4.2.6.8 and 6.1.1.4'

loop_
_geom_angle_atom_site_label_1
_geom_angle_atom_site_label_2
_geom_angle_atom_site_label_3
_geom_angle
_geom_angle_site_symmetry_1
_geom_angle_site_symmetry_3
_geom_angle_publ_flag
O3 Gd1 O4 61.32(6) . . ?
O3 Gd1 O8 153.66(8) . . ?
O3 Gd1 O2 120.15(7) . . ?
O3 Gd1 O13 84.28(7) . . ?
O3 Gd1 O5 82.28(8) . . ?
O3 Gd1 O11 126.46(8) . . ?
O3 Gd1 O10 130.08(7) . . ?
O3 Gd1 O7 79.01(8) . . ?
O3 Gd1 N5 106.16(8) . . ?
O3 Gd1 N3 79.90(9) . . ?
O1 Gd1 O3 68.24(6) . . ?
O1 Gd1 O4 122.11(6) . . ?
O1 Gd1 O8 127.01(7) . . ?
O1 Gd1 O2 60.94(7) . . ?
O1 Gd1 O13 82.86(8) . . ?
O1 Gd1 O5 86.09(8) . . ?
O1 Gd1 O11 76.52(8) . . ?
O1 Gd1 O10 148.23(8) . . ?
O1 Gd1 O7 129.33(9) . . ?
O1 Gd1 N5 79.05(8) . . ?
O1 Gd1 N3 108.39(10) . . ?
O4 Gd1 O2 176.41(7) . . ?
O4 Gd1 N5 89.05(8) . . ?
O4 Gd1 N3 89.36(8) . . ?
O8 Gd1 O4 110.67(7) . . ?
O8 Gd1 O2 66.49(8) . . ?
O8 Gd1 N5 98.43(9) . . ?
O8 Gd1 N3 74.81(10) . . ?
O2 Gd1 N5 93.52(8) . . ?
O2 Gd1 N3 87.74(8) . . ?
O13 Gd1 O4 66.22(7) . . ?
O13 Gd1 O8 116.68(8) . . ?
O13 Gd1 O2 116.82(8) . . ?
O13 Gd1 O5 165.05(9) . . ?
O13 Gd1 O11 51.70(8) . . ?
O13 Gd1 O10 74.92(8) . . ?
O13 Gd1 O7 132.04(8) . . ?
O13 Gd1 N5 25.77(8) . . ?
O13 Gd1 N3 155.20(9) . . ?
O5 Gd1 O4 112.20(8) . . ?
O5 Gd1 O8 78.10(8) . . ?
O5 Gd1 O2 65.42(8) . . ?
O5 Gd1 O11 134.70(8) . . ?
O5 Gd1 O10 119.07(9) . . ?
O5 Gd1 O7 51.09(9) . . ?
O5 Gd1 N5 158.42(9) . . ?
O5 Gd1 N3 25.53(9) . . ?
O11 Gd1 O4 112.50(8) . . ?
O11 Gd1 O8 79.84(8) . . ?
O11 Gd1 O2 69.57(8) . . ?
O11 Gd1 O10 71.92(10) . . ?
O11 Gd1 N5 25.94(8) . . ?
O11 Gd1 N3 151.21(9) . . ?
O10 Gd1 O4 68.77(7) . . ?
O10 Gd1 O8 50.41(7) . . ?
O10 Gd1 O2 109.73(7) . . ?
O10 Gd1 N5 71.03(9) . . ?
O10 Gd1 N3 101.09(11) . . ?
O7 Gd1 O4 66.29(8) . . ?
O7 Gd1 O8 75.02(9) . . ?
O7 Gd1 O2 110.45(8) . . ?
O7 Gd1 O11 151.88(9) . . ?
O7 Gd1 O10 82.32(9) . . ?
O7 Gd1 N5 149.07(8) . . ?
O7 Gd1 N3 25.57(9) . . ?
N3 Gd1 N5 171.98(10) . . ?
S1 Ni1 Gd1 96.09(2) . . ?
S2 Ni1 Gd1 104.08(2) . . ?
S2 Ni1 S1 159.02(3) . . ?
O3 Ni1 Gd1 41.51(5) . . ?
O3 Ni1 S1 92.64(6) . . ?
O3 Ni1 S2 106.24(6) . . ?
O3 Ni1 N2 90.35(8) . . ?
O3 Ni1 N1 162.97(9) . . ?
O1 Ni1 Gd1 41.04(6) . . ?
O1 Ni1 S1 100.19(6) . . ?
O1 Ni1 S2 91.48(6) . . ?
O1 Ni1 O3 82.42(8) . . ?
O1 Ni1 N2 164.01(9) . . ?
O1 Ni1 N1 89.30(9) . . ?
N2 Ni1 Gd1 130.99(7) . . ?
N2 Ni1 S1 94.36(7) . . ?
N2 Ni1 S2 76.81(7) . . ?
N2 Ni1 N1 101.13(10) . . ?
N1 Ni1 Gd1 127.78(7) . . ?
N1 Ni1 S1 74.14(7) . . ?
N1 Ni1 S2 88.76(7) . . ?
C14 S1 Ni1 91.24(10) . . ?
C14 S1 C15 102.33(16) . . ?
C15 S1 Ni1 119.48(11) . . ?
C29 S2 Ni1 89.54(10) . . ?
C29 S2 C30 102.31(16) . . ?
C30 S2 Ni1 105.85(13) . . ?
Ni1 O3 Gd1 104.27(7) . . ?
C16 O3 Gd1 129.24(17) . . ?
C16 O3 Ni1 120.35(16) . . ?
Ni1 O1 Gd1 104.85(8) . . ?
C1 O1 Gd1 130.52(19) . . ?
C1 O1 Ni1 120.64(18) . . ?
C21 O4 Gd1 116.51(15) . . ?
C21 O4 C22 115.8(2) . . ?
C22 O4 Gd1 127.7(2) . . ?
N4 O8 Gd1 97.01(17) . . ?
C6 O2 Gd1 115.66(17) . . ?
C6 O2 C7 115.4(3) . . ?
C7 O2 Gd1 127.4(3) . . ?
N5 O13 Gd1 97.39(18) . . ?
N3 O5 Gd1 96.35(19) . . ?
C23 N2 Ni1 125.14(19) . . ?
C23 N2 C24 120.6(2) . . ?
C24 N2 Ni1 113.71(17) . . ?
N5 O11 Gd1 95.02(18) . . ?
N4 O10 Gd1 96.83(17) . . ?
N3 O7 Gd1 95.7(2) . . ?
C8 N1 Ni1 123.7(2) . . ?
C8 N1 C9 120.7(3) . . ?
C9 N1 Ni1 115.32(18) . . ?
O13 N5 Gd1 56.84(15) . . ?
O13 N5 O11 115.8(3) . . ?
O11 N5 Gd1 59.04(15) . . ?
O12 N5 Gd1 178.2(3) . . ?
O12 N5 O13 122.2(3) . . ?
O12 N5 O11 121.9(3) . . ?
O3 C16 C21 118.4(2) . . ?
O3 C16 C17 123.6(2) . . ?
C21 C16 C17 118.0(2) . . ?
O8 N4 Gd1 57.90(14) . . ?
O8 N4 O10 115.7(2) . . ?
O10 N4 Gd1 57.84(15) . . ?
O9 N4 Gd1 177.1(3) . . ?
O9 N4 O8 122.2(3) . . ?
O9 N4 O10 122.0(3) . . ?
O4 C21 C16 114.1(2) . . ?
O4 C21 C20 124.2(3) . . ?
C20 C21 C16 121.6(3) . . ?
N2 C23 H23 117.6 . . ?
N2 C23 C17 124.8(2) . . ?
C17 C23 H23 117.6 . . ?
C16 C17 C23 124.1(2) . . ?
C16 C17 C18 119.4(3) . . ?
C18 C17 C23 116.5(3) . . ?
O1 C1 C2 123.7(3) . . ?
O1 C1 C6 118.1(3) . . ?
C2 C1 C6 118.2(3) . . ?
C29 C24 N2 115.7(2) . . ?
C25 C24 N2 123.9(3) . . ?
C25 C24 C29 120.4(3) . . ?
O5 N3 Gd1 58.12(17) . . ?
O5 N3 O7 116.9(3) . . ?
O7 N3 Gd1 58.77(18) . . ?
O6 N3 Gd1 179.3(4) . . ?
O6 N3 O5 121.7(4) . . ?
O6 N3 O7 121.4(4) . . ?
C1 C2 C8 123.6(3) . . ?
C1 C2 C3 119.7(3) . . ?
C3 C2 C8 116.6(3) . . ?
N1 C8 C2 125.1(3) . . ?
N1 C8 H8 117.5 . . ?
C2 C8 H8 117.5 . . ?
C24 C29 S2 117.9(2) . . ?
C28 C29 S2 122.1(3) . . ?
C28 C29 C24 120.0(3) . . ?
C21 C20 H20 120.2 . . ?
C21 C20 C19 119.7(3) . . ?
C19 C20 H20 120.2 . . ?
C17 C18 H18 119.5 . . ?
C19 C18 C17 121.0(3) . . ?
C19 C18 H18 119.5 . . ?
O2 C6 C1 114.1(2) . . ?
C5 C6 O2 124.1(3) . . ?
C5 C6 C1 121.7(4) . . ?
C20 C19 H19 119.9 . . ?
C18 C19 C20 120.2(3) . . ?
C18 C19 H19 119.9 . . ?
C9 C14 S1 115.4(2) . . ?
C13 C14 S1 124.7(3) . . ?
C13 C14 C9 119.8(3) . . ?
C14 C9 N1 115.6(3) . . ?
C10 C9 N1 124.0(3) . . ?
C10 C9 C14 120.3(3) . . ?
S1 C15 H15A 109.5 . . ?
S1 C15 H15B 109.5 . . ?
S1 C15 H15C 109.5 . . ?
H15A C15 H15B 109.5 . . ?
H15A C15 H15C 109.5 . . ?
H15B C15 H15C 109.5 . . ?
C6 C5 H5 120.3 . . ?
C6 C5 C4 119.4(4) . . ?
C4 C5 H5 120.3 . . ?
C24 C25 H25 120.9 . . ?
C24 C25 C26 118.2(4) . . ?
C26 C25 H25 120.9 . . ?
C29 C28 H28 120.3 . . ?
C27 C28 C29 119.5(4) . . ?
C27 C28 H28 120.3 . . ?
C2 C3 H3 119.9 . . ?
C4 C3 C2 120.2(4) . . ?
C4 C3 H3 119.9 . . ?
C5 C4 H4 119.6 . . ?
C3 C4 C5 120.8(3) . . ?
C3 C4 H4 119.6 . . ?
S2 C30 H30A 109.5 . . ?
S2 C30 H30B 109.5 . . ?
S2 C30 H30C 109.5 . . ?
H30A C30 H30B 109.5 . . ?
H30A C30 H30C 109.5 . . ?
H30B C30 H30C 109.5 . . ?
C14 C13 H13 120.4 . . ?
C14 C13 C12 119.2(4) . . ?
C12 C13 H13 120.4 . . ?
O4 C22 H22A 109.5 . . ?
O4 C22 H22B 109.5 . . ?
O4 C22 H22C 109.5 . . ?
H22A C22 H22B 109.5 . . ?
H22A C22 H22C 109.5 . . ?
H22B C22 H22C 109.5 . . ?
C9 C10 H10 120.3 . . ?
C11 C10 C9 119.4(4) . . ?
C11 C10 H10 120.3 . . ?
C25 C26 H26 119.3 . . ?
C27 C26 C25 121.5(4) . . ?
C27 C26 H26 119.3 . . ?
C28 C27 H27 119.7 . . ?
C26 C27 C28 120.5(4) . . ?
C26 C27 H27 119.7 . . ?
O2 C7 H7A 109.5 . . ?
O2 C7 H7B 109.5 . . ?
O2 C7 H7C 109.5 . . ?
H7A C7 H7B 109.5 . . ?
H7A C7 H7C 109.5 . . ?
H7B C7 H7C 109.5 . . ?
C10 C11 H11 119.8 . . ?
C10 C11 C12 120.4(4) . . ?
C12 C11 H11 119.8 . . ?
C13 C12 H12 119.6 . . ?
C11 C12 C13 120.8(4) . . ?
C11 C12 H12 119.6 . . ?

loop_
_geom_bond_atom_site_label_1
_geom_bond_atom_site_label_2
_geom_bond_distance
_geom_bond_site_symmetry_2
_geom_bond_publ_flag
Gd1 O3 2.3619(18) . ?
Gd1 O1 2.346(2) . ?
Gd1 O4 2.714(2) . ?
Gd1 O8 2.505(2) . ?
Gd1 O2 2.749(2) . ?
Gd1 O13 2.451(2) . ?
Gd1 O5 2.464(2) . ?
Gd1 O11 2.499(2) . ?
Gd1 O10 2.502(2) . ?
Gd1 O7 2.478(3) . ?
Gd1 N5 2.904(3) . ?
Gd1 N3 2.883(3) . ?
Ni1 S1 2.5520(8) . ?
Ni1 S2 2.5436(9) . ?
Ni1 O3 2.0044(19) . ?
Ni1 O1 2.0039(19) . ?
Ni1 N2 2.013(2) . ?
Ni1 N1 2.029(2) . ?
S1 C14 1.771(3) . ?
S1 C15 1.803(3) . ?
S2 C29 1.779(3) . ?
S2 C30 1.810(4) . ?
O3 C16 1.338(3) . ?
O1 C1 1.340(3) . ?
O4 C21 1.381(3) . ?
O4 C22 1.430(4) . ?
O8 N4 1.254(3) . ?
O2 C6 1.384(4) . ?
O2 C7 1.438(4) . ?
O13 N5 1.273(4) . ?
O5 N3 1.250(4) . ?
N2 C23 1.282(4) . ?
N2 C24 1.433(4) . ?
O11 N5 1.275(4) . ?
O10 N4 1.264(3) . ?
O7 N3 1.251(4) . ?
N1 C8 1.280(4) . ?
N1 C9 1.423(4) . ?
N5 O12 1.207(4) . ?
C16 C21 1.403(4) . ?
C16 C17 1.410(4) . ?
N4 O9 1.214(4) . ?
C21 C20 1.386(4) . ?
C23 H23 0.9300 . ?
C23 C17 1.436(4) . ?
C17 C18 1.418(4) . ?
C1 C2 1.401(5) . ?
C1 C6 1.407(4) . ?
C24 C29 1.392(4) . ?
C24 C25 1.388(4) . ?
N3 O6 1.219(4) . ?
C2 C8 1.445(5) . ?
C2 C3 1.425(4) . ?
C8 H8 0.9300 . ?
C29 C28 1.384(4) . ?
C20 H20 0.9300 . ?
C20 C19 1.394(5) . ?
C18 H18 0.9300 . ?
C18 C19 1.361(5) . ?
C6 C5 1.378(4) . ?
C19 H19 0.9300 . ?
C14 C9 1.398(4) . ?
C14 C13 1.384(5) . ?
C9 C10 1.389(5) . ?
C15 H15A 0.9600 . ?
C15 H15B 0.9600 . ?
C15 H15C 0.9600 . ?
C5 H5 0.9300 . ?
C5 C4 1.394(6) . ?
C25 H25 0.9300 . ?
C25 C26 1.391(5) . ?
C28 H28 0.9300 . ?
C28 C27 1.376(6) . ?
C3 H3 0.9300 . ?
C3 C4 1.363(6) . ?
C4 H4 0.9300 . ?
C30 H30A 0.9600 . ?
C30 H30B 0.9600 . ?
C30 H30C 0.9600 . ?
C13 H13 0.9300 . ?
C13 C12 1.390(6) . ?
C22 H22A 0.9600 . ?
C22 H22B 0.9600 . ?
C22 H22C 0.9600 . ?
C10 H10 0.9300 . ?
C10 C11 1.376(6) . ?
C26 H26 0.9300 . ?
C26 C27 1.359(6) . ?
C27 H27 0.9300 . ?
C7 H7A 0.9600 . ?
C7 H7B 0.9600 . ?
C7 H7C 0.9600 . ?
C11 H11 0.9300 . ?
C11 C12 1.378(7) . ?
C12 H12 0.9300 . ?
O1W O1W 1.78(3) 3_767 ?
